data_4112298
loop_
_publ_author_name
'J. Chris Slootweg'
'Marius Schakel'
'Frans J. J. de Kanter'
'Andreas W. Ehlers'
'Sergei I. Kozhushkov'
'Armin de Meijere'
'Martin Lutz'
'Anthony L. Spek'
'Koop Lammertsma'

_publ_contact_author_address
; Bijvoet Center for Biomolecular Research
  Dep. Crystal and Structural Chemistry
  Utrecht University
  Padualaan 8
  3584 CH Utrecht
  The Netherlands
;
_publ_contact_author_email m.lutz@chem.uu.nl
_publ_contact_author_fax '[+31] 30 2533940'
_publ_contact_author_name 'Martin Lutz'
_publ_contact_author_phone '[+31] 30 2533902'
_publ_section_title
;
 Branched Phospha[7]triangulanes
;
_journal_name_full 'Journal of the American Chemical Society'
_journal_page_first 3050
_journal_page_last 3051
_journal_paper_doi 10.1021/ja031648p
_journal_volume 126
_journal_year 2004
_chemical_absolute_configuration ad
_chemical_formula_moiety 'C25 H21 O5 P W'
_chemical_formula_sum 'C25 H21 O5 P W'
_chemical_formula_weight 616.24
_chemical_name_systematic
; 
 ? 
;
_space_group_IT_number 29
_symmetry_cell_setting orthorhombic
_symmetry_space_group_name_Hall 'P 2c -2ac'
_symmetry_space_group_name_H-M 'P c a 21'
_atom_sites_solution_hydrogens difmap
_atom_sites_solution_primary heavy
_atom_sites_solution_secondary difmap
_audit_creation_method SHELXL-97
_cell_angle_alpha 90.00
_cell_angle_beta 90.00
_cell_angle_gamma 90.00
_cell_formula_units_Z 8
_cell_length_a 18.9647(1)
_cell_length_b 11.3278(1)
_cell_length_c 21.7733(2)
_cell_measurement_reflns_used 66892
_cell_measurement_temperature 150(2)
_cell_measurement_theta_max 27.48
_cell_measurement_theta_min 1.02
_cell_volume 4677.52(6)
_computing_cell_refinement HKL2000
_computing_data_collection 'Nonius COLLECT'
_computing_data_reduction HKL2000
_computing_structure_refinement 'SHELXL-97 (Sheldrick, 1997)'
_computing_structure_solution 'DIRDIF-97 (Beurskens et al., 1997)'
_diffrn_ambient_temperature 150(2)
_diffrn_measured_fraction_theta_full 1.000
_diffrn_measured_fraction_theta_max 1.000
_diffrn_measurement_device_type 'Nonius KappaCCD'
_diffrn_radiation_monochromator graphite
_diffrn_radiation_source 'rotating anode'
_diffrn_radiation_type MoK\a
_diffrn_radiation_wavelength 0.71073
_diffrn_reflns_av_R_equivalents 0.0660
_diffrn_reflns_av_sigmaI/netI 0.0563
_diffrn_reflns_limit_h_max 24
_diffrn_reflns_limit_h_min -24
_diffrn_reflns_limit_k_max 14
_diffrn_reflns_limit_k_min -14
_diffrn_reflns_limit_l_max 28
_diffrn_reflns_limit_l_min -28
_diffrn_reflns_number 80568
_diffrn_reflns_theta_full 27.48
_diffrn_reflns_theta_max 27.48
_diffrn_reflns_theta_min 1.80
_exptl_absorpt_coefficient_mu 5.041
_exptl_absorpt_correction_T_max 0.89
_exptl_absorpt_correction_T_min 0.58
_exptl_absorpt_correction_type analytical
_exptl_crystal_colour colourless-yellowish
_exptl_crystal_density_diffrn 1.750
_exptl_crystal_description plate
_exptl_crystal_F_000 2400
_exptl_crystal_size_max 0.09
_exptl_crystal_size_mid 0.09
_exptl_crystal_size_min 0.03
_refine_diff_density_max 0.848
_refine_diff_density_min -0.663
_refine_diff_density_rms 0.107
_refine_ls_abs_structure_details 'Flack H D (1983), Acta Cryst. A39, 876-881'
_refine_ls_abs_structure_Flack -0.022(5)
_refine_ls_extinction_method none
_refine_ls_goodness_of_fit_ref 0.975
_refine_ls_hydrogen_treatment mixed
_refine_ls_matrix_type full
_refine_ls_number_parameters 577
_refine_ls_number_reflns 10736
_refine_ls_number_restraints 1
_refine_ls_restrained_S_all 0.975
_refine_ls_R_factor_all 0.0450
_refine_ls_R_factor_gt 0.0285
_refine_ls_shift/su_max 0.004
_refine_ls_shift/su_mean 0.000
_refine_ls_structure_factor_coef Fsqd
_refine_ls_weighting_details 'calc w=1/[\s^2^(Fo^2^)+(0.0071P)^2^+0.0000P] where P=(Fo^2^+2Fc^2^)/3'
_refine_ls_weighting_scheme calc
_refine_ls_wR_factor_gt 0.0378
_refine_ls_wR_factor_ref 0.0405
_reflns_number_gt 8848
_reflns_number_total 10736
_reflns_threshold_expression I>2\s(I)
_cod_data_source_file ja031648psi20031211_113904_1.cif
_cod_data_source_block s2600b
_cod_database_code 4112298

loop_
_symmetry_equiv_pos_as_xyz
'x, y, z'
'-x, -y, z+1/2'
'-x+1/2, y, z+1/2'
'x+1/2, -y, z'

loop_
_atom_site_label
_atom_site_type_symbol
_atom_site_fract_x
_atom_site_fract_y
_atom_site_fract_z
_atom_site_U_iso_or_equiv
_atom_site_adp_type
_atom_site_occupancy
_atom_site_symmetry_multiplicity
_atom_site_calc_flag
_atom_site_refinement_flags
W1 W 0.215133(9) 0.643124(12) 0.351426(8) 0.02027(4) Uani 1 1 d .
P1 P 0.24805(8) 0.49226(9) 0.27149(8) 0.0191(4) Uani 1 1 d .
O11 O 0.36775(16) 0.6124(2) 0.41130(16) 0.0336(9) Uani 1 1 d .
O21 O 0.15415(18) 0.4546(3) 0.44616(17) 0.0394(10) Uani 1 1 d .
O31 O 0.0613(2) 0.6654(3) 0.29472(18) 0.0506(11) Uani 1 1 d .
O41 O 0.2609(2) 0.8440(3) 0.25759(18) 0.0356(10) Uani 1 1 d .
O51 O 0.1812(2) 0.8430(3) 0.44815(19) 0.0488(11) Uani 1 1 d .
C11 C 0.2042(3) 0.4851(3) 0.1980(3) 0.0204(13) Uani 1 1 d .
C21 C 0.1415(3) 0.4739(4) 0.1568(3) 0.0284(14) Uani 1 1 d .
C31 C 0.0725(2) 0.4113(5) 0.1669(2) 0.0371(14) Uani 1 1 d .
H31A H 0.0554 0.3582 0.1340 0.044 Uiso 1 1 calc R
H31B H 0.0610 0.3855 0.2092 0.044 Uiso 1 1 calc R
C41 C 0.0737(3) 0.5416(5) 0.1540(3) 0.0378(15) Uani 1 1 d .
H41A H 0.0572 0.5685 0.1132 0.045 Uiso 1 1 calc R
H41B H 0.0628 0.5958 0.1884 0.045 Uiso 1 1 calc R
C51 C 0.1934(3) 0.4559(4) 0.1042(2) 0.0299(13) Uani 1 1 d .
C61 C 0.1896(3) 0.5040(5) 0.0408(3) 0.0470(18) Uani 1 1 d .
H61A H 0.2330 0.5387 0.0231 0.056 Uiso 1 1 calc R
H61B H 0.1452 0.5429 0.0280 0.056 Uiso 1 1 calc R
C71 C 0.1881(3) 0.3742(5) 0.0508(2) 0.0520(16) Uani 1 1 d .
H71A H 0.2306 0.3284 0.0394 0.062 Uiso 1 1 calc R
H71B H 0.1428 0.3325 0.0443 0.062 Uiso 1 1 calc R
C81 C 0.2494(3) 0.4687(4) 0.1516(2) 0.0228(13) Uani 1 1 d .
C91 C 0.3259(3) 0.4585(4) 0.1643(3) 0.0292(14) Uani 1 1 d .
C101 C 0.3816(3) 0.4701(5) 0.1157(3) 0.0452(16) Uani 1 1 d .
H10A H 0.4270 0.5065 0.1277 0.054 Uiso 1 1 calc R
H10B H 0.3660 0.4880 0.0733 0.054 Uiso 1 1 calc R
C111 C 0.3646(3) 0.3492(4) 0.1412(2) 0.0468(14) Uani 1 1 d .
H11A H 0.3996 0.3121 0.1689 0.056 Uiso 1 1 calc R
H11B H 0.3384 0.2937 0.1146 0.056 Uiso 1 1 calc R
C121 C 0.3348(3) 0.5037(3) 0.2305(2) 0.0224(12) Uani 1 1 d .
C131 C 0.3821(2) 0.6086(4) 0.2419(2) 0.0332(12) Uani 1 1 d .
H13A H 0.4077 0.6423 0.2064 0.040 Uiso 1 1 calc R
H13B H 0.3668 0.6670 0.2730 0.040 Uiso 1 1 calc R
C141 C 0.4040(3) 0.4892(4) 0.2641(3) 0.0318(14) Uani 1 1 d .
H14A H 0.4022 0.4740 0.3088 0.038 Uiso 1 1 calc R
H14B H 0.4431 0.4493 0.2422 0.038 Uiso 1 1 calc R
C151 C 0.2498(2) 0.3388(3) 0.2972(2) 0.0203(10) Uani 1 1 d .
C161 C 0.2251(2) 0.2461(4) 0.2619(2) 0.0230(11) Uani 1 1 d .
H161 H 0.2042 0.2624 0.2232 0.028 Uiso 1 1 calc R
C171 C 0.2301(2) 0.1305(4) 0.2817(3) 0.0267(12) Uani 1 1 d .
H171 H 0.2122 0.0681 0.2571 0.032 Uiso 1 1 calc R
C181 C 0.2614(2) 0.1067(4) 0.3378(2) 0.0308(12) Uani 1 1 d .
H181 H 0.2654 0.0273 0.3515 0.037 Uiso 1 1 calc R
C191 C 0.2869(2) 0.1969(4) 0.3740(2) 0.0282(11) Uani 1 1 d .
H191 H 0.3088 0.1800 0.4122 0.034 Uiso 1 1 calc R
C201 C 0.2801(2) 0.3121(3) 0.3541(2) 0.0242(9) Uani 1 1 d .
H201 H 0.2964 0.3745 0.3796 0.029 Uiso 1 1 calc R
C211 C 0.3135(3) 0.6251(3) 0.3893(2) 0.0239(11) Uani 1 1 d .
C221 C 0.1768(3) 0.5195(4) 0.4115(3) 0.0276(14) Uani 1 1 d .
C231 C 0.1162(3) 0.6563(4) 0.3151(2) 0.0304(13) Uani 1 1 d .
C241 C 0.2461(2) 0.7706(4) 0.2912(2) 0.0263(11) Uani 1 1 d .
C251 C 0.1924(2) 0.7697(4) 0.4129(2) 0.0279(11) Uani 1 1 d .
W2 W 0.036149(8) 0.157046(12) 0.422673(7) 0.01790(4) Uani 1 1 d .
P2 P -0.00186(7) 0.01914(10) 0.50655(7) 0.0173(3) Uani 1 1 d .
O12 O -0.11636(15) 0.1329(2) 0.36355(14) 0.0285(8) Uani 1 1 d .
O22 O 0.09268(17) -0.0440(3) 0.33328(17) 0.0346(9) Uani 1 1 d .
O32 O 0.18784(19) 0.1634(3) 0.48474(18) 0.0490(11) Uani 1 1 d .
O42 O -0.0025(2) 0.3671(3) 0.51323(18) 0.0371(10) Uani 1 1 d .
O52 O 0.0738(2) 0.3532(3) 0.32421(18) 0.0418(10) Uani 1 1 d .
C12 C 0.0416(3) 0.0173(4) 0.5796(3) 0.0200(12) Uani 1 1 d .
C22 C 0.1055(3) -0.0041(4) 0.6210(3) 0.0285(14) Uani 1 1 d .
C32 C 0.1642(3) -0.0924(5) 0.6127(3) 0.0364(14) Uani 1 1 d .
H32A H 0.1711 -0.1268 0.5713 0.044 Uiso 1 1 calc R
H32B H 0.1748 -0.1463 0.6473 0.044 Uiso 1 1 calc R
C42 C 0.1798(3) 0.0385(5) 0.6212(3) 0.0398(15) Uani 1 1 d .
H42A H 0.2001 0.0639 0.6609 0.048 Uiso 1 1 calc R
H42B H 0.1964 0.0835 0.5850 0.048 Uiso 1 1 calc R
C52 C 0.0517(3) -0.0002(4) 0.6748(3) 0.0284(13) Uani 1 1 d .
C62 C 0.0598(3) 0.0588(5) 0.7363(2) 0.0365(14) Uani 1 1 d .
H62A H 0.1069 0.0896 0.7475 0.044 Uiso 1 1 calc R
H62B H 0.0196 0.1060 0.7519 0.044 Uiso 1 1 calc R
C72 C 0.0507(3) -0.0725(5) 0.7324(2) 0.0416(15) Uani 1 1 d .
H72A H 0.0923 -0.1226 0.7412 0.050 Uiso 1 1 calc R
H72B H 0.0050 -0.1062 0.7457 0.050 Uiso 1 1 calc R
C82 C -0.0035(3) 0.0184(4) 0.6264(3) 0.0201(12) Uani 1 1 d .
C92 C -0.0800(3) 0.0159(4) 0.6147(3) 0.0264(13) Uani 1 1 d .
C102 C -0.1337(3) 0.0472(4) 0.6622(2) 0.0359(14) Uani 1 1 d .
H10C H -0.1164 0.0735 0.7029 0.043 Uiso 1 1 calc R
H10D H -0.1776 0.0861 0.6482 0.043 Uiso 1 1 calc R
C112 C -0.1229(2) -0.0792(4) 0.6452(2) 0.0407(14) Uani 1 1 d .
H11C H -0.1600 -0.1183 0.6206 0.049 Uiso 1 1 calc R
H11D H -0.0989 -0.1309 0.6753 0.049 Uiso 1 1 calc R
C122 C -0.0872(2) 0.0473(4) 0.5468(2) 0.0203(11) Uani 1 1 d .
C132 C -0.1322(2) 0.1521(4) 0.5282(2) 0.0304(12) Uani 1 1 d .
H13C H -0.1575 0.1951 0.5611 0.037 Uiso 1 1 calc R
H13D H -0.1151 0.2022 0.4941 0.037 Uiso 1 1 calc R
C142 C -0.1564(3) 0.0309(4) 0.5132(3) 0.0300(13) Uani 1 1 d .
H14C H -0.1543 0.0058 0.4696 0.036 Uiso 1 1 calc R
H14D H -0.1967 -0.0013 0.5367 0.036 Uiso 1 1 calc R
C152 C -0.0071(2) -0.1364(3) 0.4847(2) 0.0201(10) Uani 1 1 d .
C162 C 0.0157(2) -0.2273(4) 0.5234(2) 0.0277(11) Uani 1 1 d .
H162 H 0.0341 -0.2101 0.5630 0.033 Uiso 1 1 calc R
C172 C 0.0108(3) -0.3433(4) 0.5029(3) 0.0365(15) Uani 1 1 d .
H172 H 0.0267 -0.4054 0.5288 0.044 Uiso 1 1 calc R
C182 C -0.0164(2) -0.3707(4) 0.4459(2) 0.0363(13) Uani 1 1 d .
H182 H -0.0191 -0.4507 0.4330 0.044 Uiso 1 1 calc R
C192 C -0.0394(2) -0.2821(4) 0.4080(2) 0.0317(12) Uani 1 1 d .
H192 H -0.0583 -0.3009 0.3688 0.038 Uiso 1 1 calc R
C202 C -0.0353(2) -0.1648(3) 0.4267(3) 0.0249(9) Uani 1 1 d .
H202 H -0.0515 -0.1038 0.4003 0.030 Uiso 1 1 calc R
C212 C -0.0620(2) 0.1428(3) 0.3849(2) 0.0208(10) Uani 1 1 d .
C222 C 0.0717(3) 0.0263(4) 0.3664(3) 0.0246(14) Uani 1 1 d .
C232 C 0.1337(3) 0.1614(4) 0.4619(2) 0.0274(12) Uani 1 1 d .
C242 C 0.0095(3) 0.2918(4) 0.4806(2) 0.0254(11) Uani 1 1 d .
C252 C 0.0622(2) 0.2796(4) 0.3599(2) 0.0265(11) Uani 1 1 d .

loop_
_atom_site_aniso_label
_atom_site_aniso_U_11
_atom_site_aniso_U_22
_atom_site_aniso_U_33
_atom_site_aniso_U_23
_atom_site_aniso_U_13
_atom_site_aniso_U_12
W1 0.02209(9) 0.02026(8) 0.01846(9) -0.00084(10) -0.00057(8) -0.00155(8)
P1 0.0171(8) 0.0219(7) 0.0182(9) 0.0024(5) -0.0023(7) -0.0008(5)
O11 0.0313(19) 0.0337(17) 0.036(2) 0.0085(17) -0.0130(18) -0.0052(15)
O21 0.046(2) 0.042(2) 0.030(2) 0.0050(18) 0.0047(18) -0.0159(19)
O31 0.021(2) 0.084(3) 0.046(3) -0.026(2) -0.006(2) 0.0060(19)
O41 0.045(2) 0.027(2) 0.035(2) 0.0081(17) 0.0001(18) 0.0019(16)
O51 0.064(3) 0.048(3) 0.034(3) -0.0152(19) -0.002(2) 0.010(2)
C11 0.016(3) 0.025(3) 0.021(3) 0.002(2) 0.001(3) -0.002(2)
C21 0.019(3) 0.046(3) 0.020(3) 0.002(2) 0.004(3) 0.008(3)
C31 0.024(3) 0.065(4) 0.022(3) -0.001(3) -0.008(2) -0.009(3)
C41 0.021(3) 0.070(4) 0.022(4) -0.001(3) 0.001(3) 0.017(3)
C51 0.022(3) 0.048(3) 0.020(3) 0.003(3) 0.000(2) 0.008(3)
C61 0.035(4) 0.083(5) 0.023(4) 0.017(3) 0.006(3) 0.011(3)
C71 0.031(3) 0.093(5) 0.032(3) -0.023(3) -0.004(3) 0.009(3)
C81 0.024(3) 0.023(2) 0.021(3) 0.004(2) 0.000(3) 0.001(2)
C91 0.029(4) 0.034(3) 0.025(3) -0.002(3) 0.006(3) 0.006(3)
C101 0.021(3) 0.087(5) 0.027(4) -0.010(3) 0.004(3) -0.004(3)
C111 0.034(3) 0.061(4) 0.045(3) -0.021(3) -0.004(3) 0.014(3)
C121 0.018(3) 0.021(3) 0.029(3) 0.002(2) -0.001(2) -0.0008(19)
C131 0.030(3) 0.036(3) 0.033(3) 0.003(2) 0.009(2) -0.006(2)
C141 0.025(3) 0.044(3) 0.027(4) 0.006(2) 0.002(3) 0.003(2)
C151 0.015(2) 0.023(2) 0.023(3) 0.003(2) 0.0031(19) -0.0059(19)
C161 0.025(3) 0.023(2) 0.021(3) 0.004(2) 0.000(2) -0.004(2)
C171 0.025(3) 0.023(3) 0.032(3) 0.000(2) 0.002(2) -0.003(2)
C181 0.024(3) 0.025(2) 0.043(4) 0.009(2) 0.008(2) -0.001(2)
C191 0.022(2) 0.027(2) 0.036(3) 0.005(2) -0.003(2) 0.000(2)
C201 0.020(2) 0.030(2) 0.023(2) 0.001(3) -0.004(2) -0.005(2)
C211 0.036(3) 0.015(2) 0.021(3) 0.0007(19) -0.001(2) -0.004(2)
C221 0.025(3) 0.028(3) 0.030(4) -0.007(3) 0.000(3) -0.006(2)
C231 0.030(3) 0.035(3) 0.027(3) -0.017(2) 0.005(2) -0.007(2)
C241 0.023(3) 0.029(3) 0.027(3) 0.000(2) -0.001(2) 0.001(2)
C251 0.033(3) 0.030(3) 0.020(3) -0.002(2) -0.003(2) -0.001(2)
W2 0.01984(8) 0.01886(8) 0.01502(8) 0.00024(10) 0.00034(8) -0.00068(7)
P2 0.0172(8) 0.0189(6) 0.0158(9) 0.0007(5) 0.0000(6) -0.0003(5)
O12 0.0218(17) 0.0355(17) 0.028(2) -0.0086(15) -0.0063(15) 0.0045(14)
O22 0.039(2) 0.0331(19) 0.032(2) -0.0083(17) 0.0044(18) 0.0049(17)
O32 0.028(2) 0.085(3) 0.034(2) 0.010(2) -0.009(2) -0.0169(19)
O42 0.048(2) 0.026(2) 0.037(2) -0.0101(17) 0.0039(19) -0.0014(17)
O52 0.053(3) 0.041(2) 0.032(2) 0.0204(17) 0.003(2) -0.0087(18)
C12 0.021(3) 0.022(2) 0.017(3) 0.003(2) -0.002(3) -0.002(2)
C22 0.023(4) 0.045(3) 0.017(3) 0.000(2) -0.005(3) 0.010(2)
C32 0.036(3) 0.048(3) 0.025(3) 0.000(3) 0.000(3) 0.017(3)
C42 0.020(3) 0.076(4) 0.023(4) -0.003(3) -0.004(3) -0.004(3)
C52 0.021(3) 0.045(3) 0.019(3) 0.002(2) 0.000(2) 0.004(2)
C62 0.032(3) 0.061(4) 0.016(3) -0.011(3) -0.005(2) 0.001(3)
C72 0.036(3) 0.065(4) 0.024(3) 0.011(3) -0.002(3) 0.018(3)
C82 0.022(3) 0.021(3) 0.017(3) 0.001(2) 0.002(2) -0.001(2)
C92 0.020(3) 0.033(3) 0.026(3) 0.002(2) -0.001(3) -0.002(2)
C102 0.034(3) 0.051(3) 0.023(3) 0.005(3) 0.009(3) 0.009(3)
C112 0.029(3) 0.052(3) 0.041(4) 0.018(3) 0.001(3) -0.004(3)
C122 0.014(3) 0.030(3) 0.017(3) 0.002(2) 0.005(2) 0.000(2)
C132 0.026(3) 0.039(3) 0.027(3) 0.005(2) 0.000(2) 0.012(2)
C142 0.017(3) 0.045(3) 0.029(4) -0.004(3) -0.003(3) -0.005(2)
C152 0.012(2) 0.025(2) 0.024(3) 0.001(2) 0.0031(19) 0.0033(18)
C162 0.030(3) 0.023(3) 0.030(3) 0.001(2) 0.001(2) 0.000(2)
C172 0.042(3) 0.028(3) 0.039(4) 0.008(3) -0.005(3) -0.001(2)
C182 0.037(3) 0.017(2) 0.055(4) -0.004(2) 0.003(3) 0.000(2)
C192 0.027(2) 0.031(3) 0.038(4) -0.010(2) -0.002(2) -0.002(2)
C202 0.0162(19) 0.027(2) 0.031(3) 0.002(2) 0.006(2) -0.001(2)
C212 0.023(3) 0.021(2) 0.019(3) -0.0057(19) 0.005(2) 0.005(2)
C222 0.022(3) 0.025(3) 0.027(4) 0.002(2) 0.000(2) 0.000(2)
C232 0.026(3) 0.034(3) 0.023(3) 0.001(2) 0.007(2) -0.008(2)
C242 0.032(3) 0.020(3) 0.024(3) 0.006(2) -0.005(2) -0.005(2)
C252 0.020(2) 0.035(3) 0.025(3) -0.008(2) 0.000(2) -0.004(2)

loop_
_atom_type_symbol
_atom_type_description
_atom_type_scat_dispersion_real
_atom_type_scat_dispersion_imag
_atom_type_scat_source
C C 0.0033 0.0016 'International Tables Vol C Tables 4.2.6.8 and 6.1.1.4'
H H 0.0000 0.0000 'International Tables Vol C Tables 4.2.6.8 and 6.1.1.4'
O O 0.0106 0.0060 'International Tables Vol C Tables 4.2.6.8 and 6.1.1.4'
P P 0.1023 0.0942 'International Tables Vol C Tables 4.2.6.8 and 6.1.1.4'
W W -0.8490 6.8722 'International Tables Vol C Tables 4.2.6.8 and 6.1.1.4'

loop_
_geom_angle_atom_site_label_1
_geom_angle_atom_site_label_2
_geom_angle_atom_site_label_3
_geom_angle
C251 W1 C241 89.15(16)
C251 W1 C231 90.51(18)
C241 W1 C231 87.90(19)
C251 W1 C221 89.2(2)
C241 W1 C221 175.9(2)
C231 W1 C221 88.4(2)
C251 W1 C211 89.90(18)
C241 W1 C211 93.87(17)
C231 W1 C211 178.18(18)
C221 W1 C211 89.87(19)
C251 W1 P1 176.89(14)
C241 W1 P1 87.96(13)
C231 W1 P1 90.53(13)
C221 W1 P1 93.75(16)
C211 W1 P1 89.15(13)
C11 P1 C151 103.7(2)
C11 P1 C121 89.2(3)
C151 P1 C121 101.29(19)
C11 P1 W1 121.90(17)
C151 P1 W1 116.02(16)
C121 P1 W1 119.97(15)
C81 C11 C21 92.6(5)
C81 C11 P1 112.3(4)
C21 C11 P1 154.5(5)
C11 C21 C41 131.5(5)
C11 C21 C31 130.1(5)
C41 C21 C31 60.1(4)
C11 C21 C51 87.1(4)
C41 C21 C51 126.3(5)
C31 C21 C51 127.5(5)
C41 C31 C21 59.8(3)
C41 C31 H31A 117.8
C21 C31 H31A 117.8
C41 C31 H31B 117.8
C21 C31 H31B 117.8
H31A C31 H31B 114.9
C21 C41 C31 60.2(3)
C21 C41 H41A 117.8
C31 C41 H41A 117.8
C21 C41 H41B 117.8
C31 C41 H41B 117.8
H41A C41 H41B 114.9
C61 C51 C81 130.1(5)
C61 C51 C71 59.9(4)
C81 C51 C71 130.6(5)
C61 C51 C21 128.1(5)
C81 C51 C21 85.8(4)
C71 C51 C21 128.7(5)
C51 C61 C71 60.1(4)
C51 C61 H61A 117.8
C71 C61 H61A 117.8
C51 C61 H61B 117.8
C71 C61 H61B 117.8
H61A C61 H61B 114.9
C61 C71 C51 59.9(4)
C61 C71 H71A 117.8
C51 C71 H71A 117.8
C61 C71 H71B 117.8
C51 C71 H71B 117.8
H71A C71 H71B 114.9
C11 C81 C91 119.9(5)
C11 C81 C51 94.6(5)
C91 C81 C51 145.1(5)
C81 C91 C101 123.5(5)
C81 C91 C111 118.3(4)
C101 C91 C111 60.0(3)
C81 C91 C121 104.9(4)
C101 C91 C121 123.6(5)
C111 C91 C121 121.7(4)
C91 C101 C111 60.8(3)
C91 C101 H10A 117.7
C111 C101 H10A 117.7
C91 C101 H10B 117.7
C111 C101 H10B 117.7
H10A C101 H10B 114.8
C101 C111 C91 59.2(3)
C101 C111 H11A 117.9
C91 C111 H11A 117.9
C101 C111 H11B 117.9
C91 C111 H11B 117.9
H11A C111 H11B 115.0
C131 C121 C141 59.3(3)
C131 C121 C91 118.9(4)
C141 C121 C91 120.9(5)
C131 C121 P1 119.8(3)
C141 C121 P1 121.5(4)
C91 C121 P1 109.0(3)
C141 C131 C121 60.4(3)
C141 C131 H13A 117.7
C121 C131 H13A 117.7
C141 C131 H13B 117.7
C121 C131 H13B 117.7
H13A C131 H13B 114.8
C131 C141 C121 60.2(3)
C131 C141 H14A 117.7
C121 C141 H14A 117.7
C131 C141 H14B 117.7
C121 C141 H14B 117.7
H14A C141 H14B 114.9
C161 C151 C201 117.9(4)
C161 C151 P1 123.1(3)
C201 C151 P1 119.0(3)
C171 C161 C151 121.6(4)
C171 C161 H161 119.2
C151 C161 H161 119.2
C161 C171 C181 119.2(4)
C161 C171 H171 120.4
C181 C171 H171 120.4
C191 C181 C171 120.7(4)
C191 C181 H181 119.7
C171 C181 H181 119.7
C181 C191 C201 119.3(4)
C181 C191 H191 120.3
C201 C191 H191 120.3
C191 C201 C151 121.3(4)
C191 C201 H201 119.4
C151 C201 H201 119.4
O11 C211 W1 178.2(4)
O21 C221 W1 177.1(5)
O31 C231 W1 179.0(4)
O41 C241 W1 177.3(4)
O51 C251 W1 178.2(5)
C252 W2 C222 90.6(2)
C252 W2 C232 92.55(18)
C222 W2 C232 88.2(2)
C252 W2 C212 90.29(17)
C222 W2 C212 90.12(18)
C232 W2 C212 176.73(16)
C252 W2 C242 88.00(16)
C222 W2 C242 175.0(2)
C232 W2 C242 87.04(19)
C212 W2 C242 94.67(17)
C252 W2 P2 174.69(13)
C222 W2 P2 94.61(15)
C232 W2 P2 88.35(13)
C212 W2 P2 88.97(12)
C242 W2 P2 86.82(13)
C12 P2 C152 104.2(2)
C12 P2 C122 89.1(2)
C152 P2 C122 103.86(19)
C12 P2 W2 121.42(17)
C152 P2 W2 115.22(15)
C122 P2 W2 118.94(15)
C82 C12 C22 93.3(5)
C82 C12 P2 112.7(5)
C22 C12 P2 152.8(5)
C42 C22 C32 61.2(4)
C42 C22 C12 134.4(5)
C32 C22 C12 128.2(5)
C42 C22 C52 127.5(5)
C32 C22 C52 126.4(5)
C12 C22 C52 85.4(4)
C22 C32 C42 58.8(3)
C22 C32 H32A 117.9
C42 C32 H32A 117.9
C22 C32 H32B 117.9
C42 C32 H32B 117.9
H32A C32 H32B 115.0
C22 C42 C32 60.0(3)
C22 C42 H42A 117.8
C32 C42 H42A 117.8
C22 C42 H42B 117.8
C32 C42 H42B 117.8
H42A C42 H42B 114.9
C72 C52 C82 131.0(5)
C72 C52 C62 60.0(4)
C82 C52 C62 129.3(4)
C72 C52 C22 128.6(4)
C82 C52 C22 86.1(4)
C62 C52 C22 128.1(5)
C72 C62 C52 59.8(3)
C72 C62 H62A 117.8
C52 C62 H62A 117.8
C72 C62 H62B 117.8
C52 C62 H62B 117.8
H62A C62 H62B 114.9
C52 C72 C62 60.2(3)
C52 C72 H72A 117.7
C62 C72 H72A 117.7
C52 C72 H72B 117.7
C62 C72 H72B 117.7
H72A C72 H72B 114.9
C12 C82 C92 120.0(5)
C12 C82 C52 95.1(5)
C92 C82 C52 143.7(5)
C82 C92 C102 123.2(5)
C82 C92 C112 118.1(4)
C102 C92 C112 59.7(3)
C82 C92 C122 104.5(4)
C102 C92 C122 123.6(5)
C112 C92 C122 123.1(4)
C112 C102 C92 60.5(3)
C112 C102 H10C 117.7
C92 C102 H10C 117.7
C112 C102 H10D 117.7
C92 C102 H10D 117.7
H10C C102 H10D 114.8
C102 C112 C92 59.8(3)
C102 C112 H11C 117.8
C92 C112 H11C 117.8
C102 C112 H11D 117.8
C92 C112 H11D 117.8
H11C C112 H11D 114.9
C142 C122 C132 58.7(3)
C142 C122 C92 121.1(4)
C132 C122 C92 119.4(4)
C142 C122 P2 120.2(4)
C132 C122 P2 119.7(3)
C92 C122 P2 109.7(3)
C142 C132 C122 60.6(3)
C142 C132 H13C 117.7
C122 C132 H13C 117.7
C142 C132 H13D 117.7
C122 C132 H13D 117.7
H13C C132 H13D 114.8
C132 C142 C122 60.8(3)
C132 C142 H14C 117.7
C122 C142 H14C 117.7
C132 C142 H14D 117.7
C122 C142 H14D 117.7
H14C C142 H14D 114.8
C162 C152 C202 119.4(4)
C162 C152 P2 122.3(3)
C202 C152 P2 118.3(3)
C172 C162 C152 118.7(5)
C172 C162 H162 120.6
C152 C162 H162 120.6
C182 C172 C162 121.7(5)
C182 C172 H172 119.1
C162 C172 H172 119.1
C192 C182 C172 119.8(4)
C192 C182 H182 120.1
C172 C182 H182 120.1
C182 C192 C202 120.3(5)
C182 C192 H192 119.8
C202 C192 H192 119.8
C192 C202 C152 120.0(4)
C192 C202 H202 120.0
C152 C202 H202 120.0
O12 C212 W2 178.8(4)
O22 C222 W2 177.4(5)
O32 C232 W2 178.8(4)
O42 C242 W2 177.2(4)
O52 C252 W2 176.3(4)

loop_
_geom_bond_atom_site_label_1
_geom_bond_atom_site_label_2
_geom_bond_distance
W1 C251 2.009(5)
W1 C241 2.038(5)
W1 C231 2.041(5)
W1 C221 2.049(6)
W1 C211 2.050(5)
W1 P1 2.5178(15)
P1 C11 1.805(6)
P1 C151 1.827(4)
P1 C121 1.877(5)
O11 C211 1.144(5)
O21 C221 1.138(6)
O31 C231 1.137(6)
O41 C241 1.142(5)
O51 C251 1.150(5)
C11 C81 1.339(7)
C11 C21 1.495(8)
C21 C41 1.498(7)
C21 C31 1.504(7)
C21 C51 1.524(7)
C31 C41 1.502(7)
C31 H31A 0.9900
C31 H31B 0.9900
C41 H41A 0.9900
C41 H41B 0.9900
C51 C61 1.487(8)
C51 C81 1.488(7)
C51 C71 1.490(7)
C61 C71 1.487(7)
C61 H61A 0.9900
C61 H61B 0.9900
C71 H71A 0.9900
C71 H71B 0.9900
C81 C91 1.480(7)
C91 C101 1.500(7)
C91 C111 1.525(7)
C91 C121 1.539(7)
C101 C111 1.512(7)
C101 H10A 0.9900
C101 H10B 0.9900
C111 H11A 0.9900
C111 H11B 0.9900
C121 C131 1.509(6)
C121 C141 1.512(7)
C131 C141 1.495(6)
C131 H13A 0.9900
C131 H13B 0.9900
C141 H14A 0.9900
C141 H14B 0.9900
C151 C161 1.382(5)
C151 C201 1.399(6)
C161 C171 1.382(5)
C161 H161 0.9500
C171 C181 1.386(7)
C171 H171 0.9500
C181 C191 1.377(6)
C181 H181 0.9500
C191 C201 1.381(5)
C191 H191 0.9500
C201 H201 0.9500
W2 C252 2.010(5)
W2 C222 2.038(5)
W2 C232 2.039(5)
W2 C212 2.041(5)
W2 C242 2.044(5)
W2 P2 2.5090(14)
P2 C12 1.790(6)
P2 C152 1.828(4)
P2 C122 1.868(5)
O12 C212 1.137(5)
O22 C222 1.145(5)
O32 C232 1.141(6)
O42 C242 1.134(5)
O52 C252 1.160(5)
C12 C82 1.331(7)
C12 C22 1.531(8)
C22 C42 1.488(8)
C22 C32 1.507(7)
C22 C52 1.555(8)
C32 C42 1.524(7)
C32 H32A 0.9900
C32 H32B 0.9900
C42 H42A 0.9900
C42 H42B 0.9900
C52 C72 1.497(7)
C52 C82 1.501(7)
C52 C62 1.504(7)
C62 C72 1.500(7)
C62 H62A 0.9900
C62 H62B 0.9900
C72 H72A 0.9900
C72 H72B 0.9900
C82 C92 1.473(7)
C92 C102 1.494(7)
C92 C112 1.504(7)
C92 C122 1.528(7)
C102 C112 1.493(6)
C102 H10C 0.9900
C102 H10D 0.9900
C112 H11C 0.9900
C112 H11D 0.9900
C122 C142 1.514(6)
C122 C132 1.517(6)
C132 C142 1.485(6)
C132 H13C 0.9900
C132 H13D 0.9900
C142 H14C 0.9900
C142 H14D 0.9900
C152 C162 1.400(6)
C152 C202 1.408(7)
C162 C172 1.391(6)
C162 H162 0.9500
C172 C182 1.378(7)
C172 H172 0.9500
C182 C192 1.371(6)
C182 H182 0.9500
C192 C202 1.393(5)
C192 H192 0.9500
C202 H202 0.9500

loop_
_geom_torsion_atom_site_label_1
_geom_torsion_atom_site_label_2
_geom_torsion_atom_site_label_3
_geom_torsion_atom_site_label_4
_geom_torsion
C241 W1 P1 C11 -62.9(2)
C231 W1 P1 C11 25.0(2)
C221 W1 P1 C11 113.4(2)
C211 W1 P1 C11 -156.8(2)
C241 W1 P1 C151 169.2(2)
C231 W1 P1 C151 -102.9(2)
C221 W1 P1 C151 -14.5(2)
C211 W1 P1 C151 75.3(2)
C241 W1 P1 C121 47.0(2)
C231 W1 P1 C121 134.9(2)
C221 W1 P1 C121 -136.7(2)
C211 W1 P1 C121 -46.9(2)
C151 P1 C11 C81 -89.8(4)
C121 P1 C11 C81 11.6(3)
W1 P1 C11 C81 137.0(3)
C151 P1 C11 C21 76.6(8)
C121 P1 C11 C21 178.0(7)
W1 P1 C11 C21 -56.6(8)
C81 C11 C21 C41 -138.6(6)
P1 C11 C21 C41 54.0(11)
C81 C11 C21 C31 138.6(5)
P1 C11 C21 C31 -28.8(11)
C81 C11 C21 C51 -0.3(4)
P1 C11 C21 C51 -167.7(7)
C11 C21 C31 C41 121.0(6)
C51 C21 C31 C41 -114.8(6)
C11 C21 C41 C31 -118.9(7)
C51 C21 C41 C31 116.6(6)
C11 C21 C51 C61 -139.5(6)
C41 C21 C51 C61 2.4(9)
C31 C21 C51 C61 79.8(7)
C11 C21 C51 C81 0.3(3)
C41 C21 C51 C81 142.1(5)
C31 C21 C51 C81 -140.4(5)
C11 C21 C51 C71 141.3(6)
C41 C21 C51 C71 -76.9(7)
C31 C21 C51 C71 0.6(9)
C81 C51 C61 C71 119.7(6)
C21 C51 C61 C71 -117.7(6)
C81 C51 C71 C61 -119.0(7)
C21 C51 C71 C61 116.7(6)
C21 C11 C81 C91 -174.1(4)
P1 C11 C81 C91 0.1(5)
C21 C11 C81 C51 0.3(4)
P1 C11 C81 C51 174.5(3)
C61 C51 C81 C11 138.1(6)
C71 C51 C81 C11 -140.0(6)
C21 C51 C81 C11 -0.3(4)
C61 C51 C81 C91 -50.4(10)
C71 C51 C81 C91 31.5(11)
C21 C51 C81 C91 171.2(7)
C11 C81 C91 C101 -164.3(5)
C51 C81 C91 C101 25.5(10)
C11 C81 C91 C111 124.7(5)
C51 C81 C91 C111 -45.5(9)
C11 C81 C91 C121 -14.8(6)
C51 C81 C91 C121 175.0(6)
C81 C91 C101 C111 -106.0(6)
C121 C91 C101 C111 110.1(5)
C81 C91 C111 C101 114.3(6)
C121 C91 C111 C101 -113.2(6)
C81 C91 C121 C131 -120.3(4)
C101 C91 C121 C131 29.1(7)
C111 C91 C121 C131 101.9(5)
C81 C91 C121 C141 170.1(4)
C101 C91 C121 C141 -40.5(7)
C111 C91 C121 C141 32.3(7)
C81 C91 C121 P1 21.8(4)
C101 C91 C121 P1 171.3(4)
C111 C91 C121 P1 -116.0(5)
C11 P1 C121 C131 122.2(4)
C151 P1 C121 C131 -133.9(4)
W1 P1 C121 C131 -4.8(4)
C11 P1 C121 C141 -167.6(3)
C151 P1 C121 C141 -63.7(4)
W1 P1 C121 C141 65.4(4)
C11 P1 C121 C91 -19.5(3)
C151 P1 C121 C91 84.3(3)
W1 P1 C121 C91 -146.5(3)
C91 C121 C131 C141 -110.8(5)
P1 C121 C131 C141 111.2(5)
C91 C121 C141 C131 107.4(5)
P1 C121 C141 C131 -108.3(4)
C11 P1 C151 C161 3.5(4)
C121 P1 C151 C161 -88.5(4)
W1 P1 C151 C161 139.9(3)
C11 P1 C151 C201 -179.3(4)
C121 P1 C151 C201 88.7(4)
W1 P1 C151 C201 -42.9(4)
C201 C151 C161 C171 -0.1(6)
P1 C151 C161 C171 177.1(3)
C151 C161 C171 C181 -0.9(7)
C161 C171 C181 C191 0.6(7)
C171 C181 C191 C201 0.7(7)
C181 C191 C201 C151 -1.8(7)
C161 C151 C201 C191 1.5(6)
P1 C151 C201 C191 -175.8(3)
C222 W2 P2 C12 113.0(2)
C232 W2 P2 C12 24.9(2)
C212 W2 P2 C12 -157.0(2)
C242 W2 P2 C12 -62.3(2)
C222 W2 P2 C152 -14.3(2)
C232 W2 P2 C152 -102.4(2)
C212 W2 P2 C152 75.71(19)
C242 W2 P2 C152 170.45(19)
C222 W2 P2 C122 -138.6(2)
C232 W2 P2 C122 133.3(2)
C212 W2 P2 C122 -48.5(2)
C242 W2 P2 C122 46.2(2)
C152 P2 C12 C82 -95.1(4)
C122 P2 C12 C82 9.0(4)
W2 P2 C12 C82 132.9(3)
C152 P2 C12 C22 66.9(8)
C122 P2 C12 C22 170.9(8)
W2 P2 C12 C22 -65.2(8)
C82 C12 C22 C42 -141.9(6)
P2 C12 C22 C42 54.8(11)
C82 C12 C22 C32 133.1(6)
P2 C12 C22 C32 -30.2(12)
C82 C12 C22 C52 -0.9(4)
P2 C12 C22 C52 -164.2(7)
C12 C22 C32 C42 125.7(7)
C52 C22 C32 C42 -117.3(6)
C12 C22 C42 C32 -116.7(7)
C52 C22 C42 C32 115.6(6)
C42 C22 C52 C72 -71.8(7)
C32 C22 C52 C72 7.3(9)
C12 C22 C52 C72 142.8(6)
C42 C22 C52 C82 146.3(5)
C32 C22 C52 C82 -134.6(6)
C12 C22 C52 C82 0.8(3)
C42 C22 C52 C62 7.4(8)
C32 C22 C52 C62 86.5(7)
C12 C22 C52 C62 -138.1(5)
C82 C52 C62 C72 120.4(7)
C22 C52 C62 C72 -117.6(6)
C82 C52 C72 C62 -117.8(6)
C22 C52 C72 C62 116.7(6)
C22 C12 C82 C92 -169.3(4)
P2 C12 C82 C92 2.5(6)
C22 C12 C82 C52 0.9(4)
P2 C12 C82 C52 172.8(3)
C72 C52 C82 C12 -141.3(6)
C62 C52 C82 C12 137.1(6)
C22 C52 C82 C12 -0.9(4)
C72 C52 C82 C92 24.3(10)
C62 C52 C82 C92 -57.3(9)
C22 C52 C82 C92 164.7(7)
C12 C82 C92 C102 -164.0(4)
C52 C82 C92 C102 32.6(10)
C12 C82 C92 C112 125.5(5)
C52 C82 C92 C112 -37.9(9)
C12 C82 C92 C122 -15.5(6)
C52 C82 C92 C122 -178.9(6)
C82 C92 C102 C112 -105.7(5)
C122 C92 C102 C112 111.8(5)
C82 C92 C112 C102 114.0(6)
C122 C92 C112 C102 -112.7(6)
C82 C92 C122 C142 167.7(4)
C102 C92 C122 C142 -44.0(6)
C112 C92 C122 C142 29.2(7)
C82 C92 C122 C132 -123.2(4)
C102 C92 C122 C132 25.1(6)
C112 C92 C122 C132 98.3(5)
C82 C92 C122 P2 20.6(4)
C102 C92 C122 P2 168.9(4)
C112 C92 C122 P2 -117.9(5)
C12 P2 C122 C142 -165.0(4)
C152 P2 C122 C142 -60.5(4)
W2 P2 C122 C142 69.1(4)
C12 P2 C122 C132 126.1(4)
C152 P2 C122 C132 -129.4(4)
W2 P2 C122 C132 0.2(4)
C12 P2 C122 C92 -17.4(3)
C152 P2 C122 C92 87.0(3)
W2 P2 C122 C92 -143.4(3)
C92 C122 C132 C142 -110.6(5)
P2 C122 C132 C142 109.3(4)
C92 C122 C142 C132 107.7(5)
P2 C122 C142 C132 -108.5(4)
C12 P2 C152 C162 3.8(4)
C122 P2 C152 C162 -88.8(4)
W2 P2 C152 C162 139.4(3)
C12 P2 C152 C202 -176.2(4)
C122 P2 C152 C202 91.1(4)
W2 P2 C152 C202 -40.7(4)
C202 C152 C162 C172 1.0(6)
P2 C152 C162 C172 -179.0(4)
C152 C162 C172 C182 -0.6(7)
C162 C172 C182 C192 0.0(8)
C172 C182 C192 C202 0.2(7)
C182 C192 C202 C152 0.2(7)
C162 C152 C202 C192 -0.9(6)
P2 C152 C202 C192 179.2(3)
